data_2012038
loop_
_publ_author_name
'George, Sumod'
'Nangia, Ashwini'
'Lynch, Vincent M.'

_publ_section_title
;
 <i>N</i>-(4-Biphenylyl)urea
;
_journal_issue 6
_journal_name_full 'Acta Crystallographica Section C'
_journal_page_first 777
_journal_page_last 778
_journal_paper_doi 10.1107/S0108270101005807
_journal_volume 57
_journal_year 2001
_chemical_formula_moiety 'C13 H12 N2 O'
_chemical_formula_sum 'C13 H12 N2 O'
_chemical_formula_weight 212.25
_chemical_melting_point 447.0(10)
_chemical_name_common
;
4-Biphenylylurea
;
_chemical_name_systematic
;
4-Biphenylylurea
;
_space_group_IT_number 61
_symmetry_cell_setting orthorhombic
_symmetry_space_group_name_Hall '-P 2ac 2ab'
_symmetry_space_group_name_H-M 'P b c a'
_cell_angle_alpha 90.00
_cell_angle_beta 90.00
_cell_angle_gamma 90.00
_cell_formula_units_Z 8
_cell_length_a 9.3700(4)
_cell_length_b 13.0330(5)
_cell_length_c 17.5210(6)
_cell_measurement_reflns_used 14801
_cell_measurement_temperature 123(2)
_cell_measurement_theta_max 27.5
_cell_measurement_theta_min 2.9
_cell_volume 2139.65(14)
_computing_cell_refinement 'DENZO-SMN (Otwinowski &  Minor, 1997)'
_computing_data_collection
;
COLLECT  (Nonius, 1998)
;
_computing_data_reduction 'Scalepak (Otwinowski & Minor, 1997)'
_computing_molecular_graphics 'ORTEPII (Johnson, 1976)  and PLUTON (Spek, 1992)'
_computing_publication_material SHELXL97
_computing_structure_refinement 'SHELXL97 (Sheldrick, 1997)'
_computing_structure_solution 'SHELXS97 (Sheldrick, 1990)'
_diffrn_ambient_temperature 123(2)
_diffrn_measurement_device_type 'Nonius Kappa CCD'
_diffrn_measurement_method \w-scans
_diffrn_radiation_monochromator graphite
_diffrn_radiation_source 'fine-focus sealed tube'
_diffrn_radiation_type MoK\a
_diffrn_radiation_wavelength .71073
_diffrn_reflns_av_R_equivalents .0287
_diffrn_reflns_av_sigmaI/netI .0281
_diffrn_reflns_limit_h_max 9
_diffrn_reflns_limit_h_min -12
_diffrn_reflns_limit_k_max 16
_diffrn_reflns_limit_k_min -13
_diffrn_reflns_limit_l_max 19
_diffrn_reflns_limit_l_min -22
_diffrn_reflns_number 10130
_diffrn_reflns_theta_max 27.5
_diffrn_reflns_theta_min 2.92
_diffrn_standards_decay_% 'less than 1'
_diffrn_standards_number 0
_exptl_absorpt_coefficient_mu .086
_exptl_absorpt_correction_type none
_exptl_crystal_colour colourless
_exptl_crystal_density_diffrn 1.318
_exptl_crystal_density_meas 1.293
_exptl_crystal_density_method 'not measured'
_exptl_crystal_description prisms
_exptl_crystal_F_000 896
_exptl_crystal_size_max .34
_exptl_crystal_size_mid .30
_exptl_crystal_size_min .23
_refine_diff_density_max .236
_refine_diff_density_min -.204
_refine_ls_extinction_method none
_refine_ls_goodness_of_fit_all 1.015
_refine_ls_goodness_of_fit_ref 1.052
_refine_ls_hydrogen_treatment mixed
_refine_ls_matrix_type full
_refine_ls_number_parameters 157
_refine_ls_number_reflns 2436
_refine_ls_number_restraints 0
_refine_ls_restrained_S_all 1.015
_refine_ls_restrained_S_obs 1.052
_refine_ls_R_factor_all .0543
_refine_ls_R_factor_gt .0404
_refine_ls_shift/esd_mean .002
_refine_ls_shift/su_max .029
_refine_ls_structure_factor_coef Fsqd
_refine_ls_weighting_details 'calc w=1/[\s^2^(Fo^2^)+(0.0490P)^2^+0.7752P] where P=(Fo^2^+2Fc^2^)/3'
_refine_ls_weighting_scheme calc
_refine_ls_wR_factor_all .1044
_refine_ls_wR_factor_ref .0965
_reflns_number_gt 1964
_reflns_number_total 2436
_reflns_threshold_expression I>2\s(I)
_cod_data_source_file jz1458.cif
_cod_data_source_block I
_cod_depositor_comments
;
The following automatic conversions were performed:
'_symmetry_cell_setting' value 'Orthorhombic' changed to 'orthorhombic'
according to '/home/saulius/struct/CIF-dictionaries/cif_core.dic'
dictionary named 'cif_core.dic' version 2.4.1 from 2010-06-29.

Automatic conversion script
Id: cif_fix_enum 1527 2010-12-29 10:47:43Z saulius 

The following automatic conversions were performed:

'_chemical_melting_point' value '446-448 K' was changed to
'447.0(10)' - the average value was taken and precision was
estimated.

Automatic conversion script
Id: cif_fix_values 1646 2011-03-28 12:23:43Z adriana 

The following automatic conversions were performed:

'_chemical_melting_point' value '446-448 K' was changed to
'447.0(10)' - the average value was taken and precision was
estimated.

'_symmetry_cell_setting' value 'Orthorhombic' changed to
'orthorhombic' according to
/home/saulius/struct/CIF-dictionaries/cif_core.dic dictionary named
'cif_core.dic' version 2.4.1 from 2010-06-29.

Automatic conversion script
Id: cif_fix_values 1715 2011-07-08 13:25:40Z adriana 
;
_cod_original_cell_volume 2139.70(10)
_cod_database_code 2012038
_cod_database_fobs_code 2012038

loop_
_symmetry_equiv_pos_as_xyz
'x, y, z'
'-x+1/2, -y, z+1/2'
'-x, y+1/2, -z+1/2'
'x+1/2, -y+1/2, -z'
'-x, -y, -z'
'x-1/2, y, -z-1/2'
'x, -y-1/2, z-1/2'
'-x-1/2, y-1/2, z'

loop_
_atom_site_aniso_label
_atom_site_aniso_U_11
_atom_site_aniso_U_22
_atom_site_aniso_U_33
_atom_site_aniso_U_12
_atom_site_aniso_U_13
_atom_site_aniso_U_23
O1 .0213(5) .0386(6) .0354(5) -.0003(4) -.0040(4) .0019(4)
N13 .0200(6) .0297(6) .0264(6) -.0010(4) .0016(4) .0042(5)
N15 .0330(7) .0339(7) .0353(7) -.0015(5) -.0027(5) .0072(5)
C12 .0236(6) .0277(7) .0254(6) -.0013(5) .0048(5) -.0027(5)
C11 .0214(6) .0254(6) .0292(7) .0025(5) .0021(5) -.0019(5)
C10 .0225(6) .0252(6) .0219(6) -.0018(5) -.0026(5) -.0012(5)
C14 .0243(6) .0270(6) .0211(6) -.0011(5) -.0055(5) -.0037(5)
C9 .0225(6) .0311(7) .0246(6) .0004(5) .0046(5) -.0014(5)
C7 .0241(6) .0241(6) .0222(6) -.0008(5) -.0009(5) -.0041(5)
C6 .0197(6) .0276(6) .0238(6) -.0003(5) -.0003(5) -.0006(5)
C5 .0253(6) .0290(7) .0262(6) .0010(5) .0005(5) -.0018(5)
C8 .0236(6) .0271(7) .0263(6) .0041(5) .0015(5) -.0022(5)
C4 .0261(7) .0266(7) .0384(8) .0014(5) -.0003(6) .0009(6)
C3 .0249(7) .0357(7) .0350(7) -.0012(6) -.0016(5) .0107(6)
C1 .0314(7) .0300(7) .0270(7) .0010(6) .0012(5) -.0031(5)
C2 .0301(7) .0450(8) .0242(7) -.0010(6) .0011(5) .0029(6)

loop_
_atom_site_label
_atom_site_fract_x
_atom_site_fract_y
_atom_site_fract_z
_atom_site_U_iso_or_equiv
_atom_site_thermal_displace_type
_atom_site_calc_flag
_atom_site_refinement_flags
_atom_site_occupancy
_atom_site_disorder_group
_atom_site_type_symbol
O1 .09302(10) .38606(7) .22197(5) .0318(2) Uani d . 1 . O
N13 -.13751(12) .44387(9) .21879(6) .0254(3) Uani d . 1 . N
N15 -.08108(14) .29902(10) .28721(7) .0341(3) Uani d . 1 . N
C12 -.02170(13) .62435(9) .06599(7) .0256(3) Uani d . 1 . C
H12A .05024 .63126 .02978 .031 Uiso calc R 1 . H
C11 -.01861(13) .54120(10) .11561(7) .0254(3) Uani d . 1 . C
H11A .05477 .49334 .11249 .030 Uiso calc R 1 . H
C10 -.12575(13) .52978(9) .17000(7) .0232(3) Uani d . 1 . C
C14 -.03360(13) .37785(9) .24112(7) .0241(3) Uani d . 1 . C
C9 -.23309(13) .60366(10) .17471(7) .0261(3) Uani d . 1 . C
H9A -.30425 .59728 .21140 .031 Uiso calc R 1 . H
C7 -.12988(13) .69770(9) .06909(7) .0235(3) Uani d . 1 . C
C6 -.13492(12) .78520(10) .01452(7) .0237(3) Uani d . 1 . C
C5 -.16329(13) .88472(10) .03978(8) .0268(3) Uani d . 1 . C
H5A -.17878 .89656 .09147 .032 Uiso calc R 1 . H
C8 -.23452(13) .68651(10) .12513(7) .0257(3) Uani d . 1 . C
H8A -.30637 .73542 .12927 .031 Uiso calc R 1 . H
C4 -.16871(14) .96593(10) -.01086(8) .0304(3) Uani d . 1 . C
H4A -.18747 1.03180 .00692 .036 Uiso calc R 1 . H
C3 -.14628(14) .94947(11) -.08793(8) .0319(3) Uani d . 1 . C
H3A -.14972 1.00416 -.12198 .038 Uiso calc R 1 . H
C1 -.11267(14) .76948(10) -.06350(8) .0295(3) Uani d . 1 . C
H1A -.09372 .70376 -.08155 .035 Uiso calc R 1 . H
C2 -.11862(15) .85105(12) -.11422(8) .0331(3) Uani d . 1 . C
H2A -.10402 .83974 -.16605 .040 Uiso calc R 1 . H
H13A -.2201(17) .4320(11) .2376(8) .027(4) Uiso d . 1 . H
H15B -.181(2) .2934(13) .2984(10) .048(5) Uiso d . 1 . H
H15A -.014(2) .2528(16) .3082(12) .064(6) Uiso d . 1 . H

loop_
_atom_type_symbol
_atom_type_description
_atom_type_scat_dispersion_real
_atom_type_scat_dispersion_imag
_atom_type_scat_source
C C .0033 .0016 'International Tables Vol C Tables 4.2.6.8 and 6.1.1.4'
H H .0000 .0000 'International Tables Vol C Tables 4.2.6.8 and 6.1.1.4'
N N .0061 .0033 'International Tables Vol C Tables 4.2.6.8 and 6.1.1.4'
O O .0106 .0060 'International Tables Vol C Tables 4.2.6.8 and 6.1.1.4'

loop_
_geom_angle_atom_site_label_1
_geom_angle_atom_site_label_2
_geom_angle_atom_site_label_3
_geom_angle
C14 N13 C10 128.38(11)
C14 N13 H13A 115.1(10)
C10 N13 H13A 116.5(10)
C14 N15 H15B 119.4(10)
C14 N15 H15A 119.3(13)
H15B N15 H15A 121.2(16)
C11 C12 C7 121.69(12)
C11 C12 H12A 119.15(7)
C7 C12 H12A 119.15(7)
C12 C11 C10 119.78(11)
C12 C11 H11A 120.11(7)
C10 C11 H11A 120.11(7)
C11 C10 C9 119.12(11)
C11 C10 N13 123.72(11)
C9 C10 N13 117.06(11)
O1 C14 N13 123.71(12)
O1 C14 N15 122.13(12)
N13 C14 N15 114.16(12)
C8 C9 C10 120.51(12)
C8 C9 H9A 119.74(7)
C10 C9 H9A 119.74(7)
C8 C7 C12 117.81(12)
C8 C7 C6 120.64(11)
C12 C7 C6 121.54(11)
C5 C6 C1 118.33(12)
C5 C6 C7 120.94(11)
C1 C6 C7 120.73(11)
C4 C5 C6 121.00(12)
C4 C5 H5A 119.50(8)
C6 C5 H5A 119.50(8)
C9 C8 C7 121.05(12)
C9 C8 H8A 119.47(7)
C7 C8 H8A 119.47(7)
C5 C4 C3 120.16(13)
C5 C4 H4A 119.92(8)
C3 C4 H4A 119.92(8)
C4 C3 C2 119.73(13)
C4 C3 H3A 120.14(8)
C2 C3 H3A 120.14(8)
C2 C1 C6 120.55(13)
C2 C1 H1A 119.73(8)
C6 C1 H1A 119.73(8)
C1 C2 C3 120.24(13)
C1 C2 H2A 119.88(8)
C3 C2 H2A 119.88(8)

loop_
_geom_bond_atom_site_label_1
_geom_bond_atom_site_label_2
_geom_bond_site_symmetry_2
_geom_bond_distance
_geom_bond_publ_flag
O1 C14 . 1.238(2) ?
N13 C14 . 1.357(2) ?
N13 C10 . 1.413(2) ?
N13 H13A . .86(2) ?
N15 C14 . 1.380(2) ?
N15 H15B . .96(2) ?
N15 H15A . .94(2) ?
C12 C11 . 1.390(2) ?
C12 C7 . 1.394(2) ?
C12 H12A . .93 ?
C11 C10 . 1.392(2) ?
C11 H11A . .93 ?
C10 C9 . 1.395(2) ?
C9 C8 . 1.386(2) ?
C9 H9A . .93 ?
C7 C8 . 1.395(2) ?
C7 C6 . 1.489(2) ?
C6 C5 . 1.396(2) ?
C6 C1 . 1.398(2) ?
C5 C4 . 1.382(2) ?
C5 H5A . .93 ?
C8 H8A . .93 ?
C4 C3 . 1.383(2) ?
C4 H4A . .93 ?
C3 C2 . 1.387(2) ?
C3 H3A . .93 ?
C1 C2 . 1.387(2) ?
C1 H1A . .93 ?
C2 H2A . .93 ?

loop_
_geom_hbond_atom_site_label_D
_geom_hbond_atom_site_label_H
_geom_hbond_atom_site_label_A
_geom_hbond_site_symmetry_A
_geom_hbond_distance_DH
_geom_hbond_distance_HA
_geom_hbond_distance_DA
_geom_hbond_angle_DHA
N13 H13A O1 6_556 .855(16) 1.982(16) 2.8320(16) 172.8(14)
N15 H15B O1 6_556 .959(19) 2.464(18) 3.2615(18) 140.5(14)
N15 H15A \p 3_545 .95(2) 2.57 3.503 169.0

loop_
_cod_related_entry_id
_cod_related_entry_database
_cod_related_entry_code
1 ChemSpider 75140
